data_7204772
loop_
_publ_author_name
'Smith, Caroline E.'
'Smith, Philip S.'
'Thomas, Rhodri Ll.'
'Robins, Edward G.'
'Collings, Jonathan C.'
'Dai, Chaoyang'
'Scott, Andrew J.'
'Borwick, Simon'
'Batsanov, Andrei S.'
'Watt, Stephen W.'
'Clark, Stewart J.'
'Viney, Christopher'
'Howard, Judith A. K.'
'Clegg, William'
'Marder, Todd B.'

_publ_section_title
;
 Arene-perfluoroarene interactions in crystal engineering: structural
 preferences in polyfluorinated tolans
;
_journal_coden_ASTM JMACEP
_journal_issue 3
_journal_name_full 'Journal of Materials Chemistry'
_journal_page_first 413
_journal_page_last 420
_journal_paper_doi 10.1039/b314094f
_journal_volume 14
_journal_year 2004
_chemical_formula_sum 'C17 H12 F4 O'
_chemical_formula_weight 308.27
_chemical_melting_point 348.4(3)
_chemical_name_systematic
;
1-(4-n-propoxytetrafluorophenyl)-2-phenylacetylene
;
_space_group_IT_number 2
_symmetry_cell_setting triclinic
_symmetry_space_group_name_Hall '-P 1'
_symmetry_space_group_name_H-M 'P -1'
_atom_sites_solution_hydrogens difmap
_atom_sites_solution_primary direct
_atom_sites_solution_secondary difmap
_audit_creation_method SHELXL-97
_cell_angle_alpha 98.57(1)
_cell_angle_beta 108.81(1)
_cell_angle_gamma 92.06(1)
_cell_formula_units_Z 2
_cell_length_a 7.752(2)
_cell_length_b 8.652(2)
_cell_length_c 11.119(3)
_cell_measurement_temperature 120(2)
_cell_volume 695.2(3)
_computing_cell_refinement 'Bruker SMART'
_computing_data_collection 'Bruker SMART'
_computing_data_reduction 'Bruker SHELXTL'
_computing_molecular_graphics 'Bruker SHELXTL'
_computing_publication_material 'Bruker SHELXTL'
_computing_structure_refinement 'SHELXL-97 (Sheldrick, 1997)'
_computing_structure_solution 'SHELXS-97 (Sheldrick, 1990)'
_diffrn_ambient_temperature 120(2)
_diffrn_detector_area_resol_mean 8
_diffrn_measured_fraction_theta_full 0.985
_diffrn_measured_fraction_theta_max 0.985
_diffrn_measurement_device_type 'SMART 1K CCD area detector'
_diffrn_measurement_method '\w scans'
_diffrn_radiation_monochromator graphite
_diffrn_radiation_source 'fine-focus sealed tube'
_diffrn_radiation_type MoK\a
_diffrn_radiation_wavelength 0.71073
_diffrn_reflns_av_R_equivalents 0.0646
_diffrn_reflns_av_sigmaI/netI 0.0507
_diffrn_reflns_limit_h_max 10
_diffrn_reflns_limit_h_min -10
_diffrn_reflns_limit_k_max 11
_diffrn_reflns_limit_k_min -11
_diffrn_reflns_limit_l_max 15
_diffrn_reflns_limit_l_min -15
_diffrn_reflns_number 8542
_diffrn_reflns_theta_full 29.00
_diffrn_reflns_theta_max 29.00
_diffrn_reflns_theta_min 1.96
_exptl_absorpt_coefficient_mu 0.127
_exptl_absorpt_correction_type none
_exptl_crystal_colour colourless
_exptl_crystal_density_diffrn 1.473
_exptl_crystal_density_method 'not measured'
_exptl_crystal_description Block
_exptl_crystal_F_000 316
_exptl_crystal_size_max 1.20
_exptl_crystal_size_mid 0.60
_exptl_crystal_size_min 0.50
_refine_diff_density_max 0.387
_refine_diff_density_min -0.297
_refine_diff_density_rms 0.055
_refine_ls_extinction_method none
_refine_ls_goodness_of_fit_ref 1.041
_refine_ls_hydrogen_treatment refall
_refine_ls_matrix_type full
_refine_ls_number_parameters 247
_refine_ls_number_reflns 3638
_refine_ls_number_restraints 0
_refine_ls_restrained_S_all 1.041
_refine_ls_R_factor_all 0.0448
_refine_ls_R_factor_gt 0.0403
_refine_ls_shift/su_max 0.001
_refine_ls_shift/su_mean 0.000
_refine_ls_structure_factor_coef Fsqd
_refine_ls_weighting_details 'calc w=1/[\s^2^(Fo^2^)+(0.0606P)^2^+0.1926P] where P=(Fo^2^+2Fc^2^)/3'
_refine_ls_weighting_scheme calc
_refine_ls_wR_factor_gt 0.1101
_refine_ls_wR_factor_ref 0.1154
_reflns_number_gt 3232
_reflns_number_total 3638
_reflns_threshold_expression I>2\s(I)
_cod_data_source_file b314094f.txt
_cod_data_source_block 4c
_cod_depositor_comments
;
The following automatic conversions were performed:

'_chemical_melting_point' value '75.0--75.5\% C' was changed to
'348.4(3)' - it was converted from degrees Celsius(C) to Kelvins(K),
the average value was taken and precision was estimated.

Automatic conversion script
Id: cif_fix_values 1569 2011-02-09 13:29:24Z adriana 
;
_cod_original_sg_symbol_H-M P-1
_cod_database_code 7204772

loop_
_symmetry_equiv_pos_as_xyz
'x, y, z'
'-x, -y, -z'

loop_
_atom_site_label
_atom_site_type_symbol
_atom_site_fract_x
_atom_site_fract_y
_atom_site_fract_z
_atom_site_U_iso_or_equiv
_atom_site_adp_type
_atom_site_occupancy
_atom_site_symmetry_multiplicity
_atom_site_calc_flag
_atom_site_refinement_flags
_atom_site_disorder_assembly
_atom_site_disorder_group
F2 F 0.29543(9) 0.50606(8) 0.41046(6) 0.02601(17) Uani 1 1 d . . .
F3 F 0.41871(10) 0.66869(8) 0.65192(7) 0.02957(17) Uani 1 1 d . . .
F5 F 0.05548(10) 0.31720(9) 0.77906(6) 0.02889(17) Uani 1 1 d . . .
F6 F -0.06828(10) 0.15590(8) 0.53723(7) 0.02796(17) Uani 1 1 d . . .
O O 0.04153(10) 0.24823(9) 0.34439(7) 0.02159(17) Uani 1 1 d . . .
C1 C 0.11436(13) 0.32404(12) 0.46851(9) 0.01721(19) Uani 1 1 d . . .
C2 C 0.24012(14) 0.45571(12) 0.50227(9) 0.0183(2) Uani 1 1 d . . .
C3 C 0.30316(14) 0.53926(12) 0.62644(10) 0.0199(2) Uani 1 1 d . . .
C4 C 0.24588(14) 0.49568(13) 0.72496(9) 0.0196(2) Uani 1 1 d . . .
C5 C 0.11941(14) 0.36406(13) 0.69029(9) 0.0200(2) Uani 1 1 d . . .
C6 C 0.05577(14) 0.28023(12) 0.56575(9) 0.0189(2) Uani 1 1 d . . .
C7 C 0.31146(15) 0.58412(14) 0.85269(10) 0.0237(2) Uani 1 1 d . . .
C8 C 0.36800(15) 0.65966(13) 0.95937(10) 0.0235(2) Uani 1 1 d . . .
C9 C 0.43455(14) 0.75132(13) 1.08695(9) 0.0203(2) Uani 1 1 d . . .
C10 C 0.57100(15) 0.87567(13) 1.11695(10) 0.0227(2) Uani 1 1 d . . .
C11 C 0.63410(15) 0.96555(13) 1.24005(11) 0.0240(2) Uani 1 1 d . . .
C12 C 0.56281(15) 0.93124(13) 1.33411(10) 0.0229(2) Uani 1 1 d . . .
C13 C 0.42830(16) 0.80730(13) 1.30547(10) 0.0237(2) Uani 1 1 d . . .
C14 C 0.36330(15) 0.71723(13) 1.18229(10) 0.0229(2) Uani 1 1 d . . .
C15 C 0.15988(15) 0.14077(13) 0.30194(10) 0.0218(2) Uani 1 1 d . . .
C16 C 0.09674(17) 0.11575(14) 0.15601(10) 0.0266(2) Uani 1 1 d . . .
C17 C 0.12927(18) 0.26303(17) 0.10302(11) 0.0309(3) Uani 1 1 d . . .
H10 H 0.622(2) 0.897(2) 1.0517(16) 0.037(4) Uiso 1 1 d . . .
H11 H 0.729(2) 1.051(2) 1.2599(16) 0.037(4) Uiso 1 1 d . . .
H12 H 0.608(2) 0.9953(19) 1.4194(15) 0.032(4) Uiso 1 1 d . . .
H13 H 0.379(2) 0.7811(19) 1.3710(15) 0.032(4) Uiso 1 1 d . . .
H14 H 0.270(2) 0.6323(19) 1.1617(15) 0.029(4) Uiso 1 1 d . . .
H15A H 0.148(2) 0.0439(19) 0.3340(14) 0.028(4) Uiso 1 1 d . . .
H15B H 0.288(2) 0.1857(17) 0.3396(13) 0.022(3) Uiso 1 1 d . . .
H16A H 0.166(2) 0.032(2) 0.1297(16) 0.036(4) Uiso 1 1 d . . .
H16B H -0.032(2) 0.077(2) 0.1236(15) 0.034(4) Uiso 1 1 d . . .
H17A H 0.086(3) 0.241(2) 0.0055(19) 0.050(5) Uiso 1 1 d . . .
H17B H 0.258(3) 0.298(2) 0.1321(16) 0.042(5) Uiso 1 1 d . . .
H17C H 0.065(2) 0.352(2) 0.1302(16) 0.037(4) Uiso 1 1 d . . .

loop_
_atom_site_aniso_label
_atom_site_aniso_U_11
_atom_site_aniso_U_22
_atom_site_aniso_U_33
_atom_site_aniso_U_23
_atom_site_aniso_U_13
_atom_site_aniso_U_12
F2 0.0306(3) 0.0288(3) 0.0237(3) 0.0069(3) 0.0152(3) -0.0017(3)
F3 0.0275(3) 0.0238(3) 0.0341(4) -0.0036(3) 0.0107(3) -0.0083(3)
F5 0.0335(4) 0.0384(4) 0.0196(3) 0.0080(3) 0.0143(3) 0.0009(3)
F6 0.0293(3) 0.0268(4) 0.0267(3) 0.0009(3) 0.0106(3) -0.0100(3)
O 0.0197(3) 0.0283(4) 0.0141(3) -0.0021(3) 0.0045(3) 0.0024(3)
C1 0.0166(4) 0.0199(5) 0.0140(4) 0.0010(3) 0.0043(3) 0.0029(3)
C2 0.0187(4) 0.0215(5) 0.0169(4) 0.0048(4) 0.0080(3) 0.0023(4)
C3 0.0169(4) 0.0187(5) 0.0225(5) 0.0004(4) 0.0058(4) -0.0002(3)
C4 0.0179(4) 0.0231(5) 0.0157(4) 0.0002(3) 0.0037(3) 0.0049(4)
C5 0.0204(5) 0.0257(5) 0.0155(4) 0.0050(4) 0.0071(3) 0.0040(4)
C6 0.0185(4) 0.0192(5) 0.0187(4) 0.0026(4) 0.0064(4) -0.0009(4)
C7 0.0208(5) 0.0280(5) 0.0194(5) -0.0004(4) 0.0041(4) 0.0049(4)
C8 0.0216(5) 0.0267(5) 0.0201(5) 0.0013(4) 0.0051(4) 0.0048(4)
C9 0.0204(5) 0.0219(5) 0.0163(4) 0.0002(4) 0.0039(3) 0.0040(4)
C10 0.0237(5) 0.0262(5) 0.0192(5) 0.0039(4) 0.0083(4) 0.0017(4)
C11 0.0222(5) 0.0228(5) 0.0244(5) 0.0000(4) 0.0065(4) -0.0021(4)
C12 0.0255(5) 0.0226(5) 0.0174(4) -0.0016(4) 0.0049(4) 0.0018(4)
C13 0.0284(5) 0.0243(5) 0.0200(5) 0.0026(4) 0.0107(4) 0.0017(4)
C14 0.0238(5) 0.0201(5) 0.0234(5) 0.0003(4) 0.0080(4) -0.0015(4)
C15 0.0275(5) 0.0207(5) 0.0179(4) 0.0002(4) 0.0096(4) 0.0029(4)
C16 0.0324(6) 0.0293(6) 0.0171(5) -0.0025(4) 0.0100(4) -0.0004(4)
C17 0.0323(6) 0.0420(7) 0.0221(5) 0.0094(5) 0.0124(4) 0.0034(5)

loop_
_atom_type_symbol
_atom_type_description
_atom_type_scat_dispersion_real
_atom_type_scat_dispersion_imag
_atom_type_scat_source
C C 0.0033 0.0016 'International Tables Vol C Tables 4.2.6.8 and 6.1.1.4'
H H 0.0000 0.0000 'International Tables Vol C Tables 4.2.6.8 and 6.1.1.4'
O O 0.0106 0.0060 'International Tables Vol C Tables 4.2.6.8 and 6.1.1.4'
F F 0.0171 0.0103 'International Tables Vol C Tables 4.2.6.8 and 6.1.1.4'

loop_
_geom_angle_atom_site_label_1
_geom_angle_atom_site_label_2
_geom_angle_atom_site_label_3
_geom_angle
_geom_angle_site_symmetry_1
_geom_angle_site_symmetry_3
_geom_angle_publ_flag
C1 O C15 114.66(8) . . ?
O C1 C6 121.17(9) . . ?
O C1 C2 121.63(9) . . ?
C6 C1 C2 117.03(9) . . ?
F2 C2 C3 119.36(9) . . ?
F2 C2 C1 119.16(9) . . ?
C3 C2 C1 121.42(9) . . ?
F3 C3 C2 118.67(9) . . ?
F3 C3 C4 119.32(9) . . ?
C2 C3 C4 121.98(9) . . ?
C5 C4 C3 116.26(9) . . ?
C5 C4 C7 122.48(9) . . ?
C3 C4 C7 121.25(10) . . ?
F5 C5 C6 118.54(9) . . ?
F5 C5 C4 119.61(9) . . ?
C6 C5 C4 121.86(9) . . ?
F6 C6 C5 119.34(9) . . ?
F6 C6 C1 119.19(9) . . ?
C5 C6 C1 121.46(9) . . ?
C8 C7 C4 179.10(13) . . ?
C7 C8 C9 179.46(12) . . ?
C10 C9 C14 119.54(9) . . ?
C10 C9 C8 120.18(10) . . ?
C14 C9 C8 120.28(10) . . ?
C11 C10 C9 120.22(10) . . ?
C12 C11 C10 119.96(10) . . ?
C11 C12 C13 120.21(10) . . ?
C12 C13 C14 120.29(10) . . ?
C13 C14 C9 119.77(10) . . ?
O C15 C16 107.72(9) . . ?
C15 C16 C17 113.15(10) . . ?

loop_
_geom_bond_atom_site_label_1
_geom_bond_atom_site_label_2
_geom_bond_distance
_geom_bond_site_symmetry_2
_geom_bond_publ_flag
F2 C2 1.3479(11) . ?
F3 C3 1.3440(12) . ?
F5 C5 1.3434(12) . ?
F6 C6 1.3453(12) . ?
O C1 1.3619(12) . ?
O C15 1.4625(13) . ?
C1 C6 1.3947(13) . ?
C1 C2 1.3950(14) . ?
C2 C3 1.3820(14) . ?
C3 C4 1.4014(14) . ?
C4 C5 1.3970(15) . ?
C4 C7 1.4295(14) . ?
C5 C6 1.3861(14) . ?
C7 C8 1.1998(16) . ?
C8 C9 1.4390(14) . ?
C9 C10 1.4041(15) . ?
C9 C14 1.4052(15) . ?
C10 C11 1.3932(15) . ?
C11 C12 1.3931(16) . ?
C12 C13 1.3936(16) . ?
C13 C14 1.3949(15) . ?
C15 C16 1.5148(15) . ?
C16 C17 1.5268(18) . ?

loop_
_geom_torsion_atom_site_label_1
_geom_torsion_atom_site_label_2
_geom_torsion_atom_site_label_3
_geom_torsion_atom_site_label_4
_geom_torsion
_geom_torsion_site_symmetry_1
_geom_torsion_site_symmetry_2
_geom_torsion_site_symmetry_3
_geom_torsion_site_symmetry_4
_geom_torsion_publ_flag
C2 C1 O C15 80.2(1) . . . . ?

loop_
_cod_related_entry_id
_cod_related_entry_database
_cod_related_entry_code
1 ChemSpider 4415024
